data_4026510
loop_
_publ_author_name
'Yizhe Yan'
'Kun Xu'
'Yang Fang'
'Zhiyong Wang'

_publ_section_title
;
 A Catalyst-Free Benzylic C-H Bond Olefination of Azaarenes for Direct
 Mannich-like Reactions
;
_journal_name_full 'Journal of Organic Chemistry'
_journal_page_first 6849
_journal_page_last 6855
_journal_paper_doi 10.1021/jo2008934
_journal_volume 76
_journal_year 2011
_chemical_formula_sum 'C24 H21 Cl N2 O2 S'
_chemical_formula_weight 436.94
_chemical_name_systematic
;
 ?
;
_space_group_IT_number 86
_symmetry_cell_setting tetragonal
_symmetry_space_group_name_Hall '-P 4bc'
_symmetry_space_group_name_H-M 'P 42/n :2'
_atom_sites_solution_hydrogens geom
_atom_sites_solution_primary direct
_atom_sites_solution_secondary difmap
_audit_creation_method SHELXL-97
_cell_angle_alpha 90.00
_cell_angle_beta 90.00
_cell_angle_gamma 90.00
_cell_formula_units_Z 8
_cell_length_a 22.6880(5)
_cell_length_b 22.6880(5)
_cell_length_c 8.4809(3)
_cell_measurement_temperature 293(2)
_cell_volume 4365.5(2)
_computing_structure_refinement 'SHELXL-97 (Sheldrick, 1997)'
_diffrn_ambient_temperature 293(2)
_diffrn_measured_fraction_theta_full 0.996
_diffrn_measured_fraction_theta_max 0.996
_diffrn_radiation_monochromator graphite
_diffrn_radiation_source 'fine-focus sealed tube'
_diffrn_radiation_type MoK\a
_diffrn_radiation_wavelength 0.71073
_diffrn_reflns_av_R_equivalents 0.0310
_diffrn_reflns_av_sigmaI/netI 0.0424
_diffrn_reflns_limit_h_max 26
_diffrn_reflns_limit_h_min -21
_diffrn_reflns_limit_k_max 18
_diffrn_reflns_limit_k_min -26
_diffrn_reflns_limit_l_max 9
_diffrn_reflns_limit_l_min -10
_diffrn_reflns_number 13919
_diffrn_reflns_theta_full 25.00
_diffrn_reflns_theta_max 25.00
_diffrn_reflns_theta_min 3.00
_exptl_absorpt_coefficient_mu 0.294
_exptl_absorpt_correction_T_max 0.9275
_exptl_absorpt_correction_T_min 0.9016
_exptl_absorpt_correction_type multi-scan
_exptl_crystal_colour colorless
_exptl_crystal_density_diffrn 1.330
_exptl_crystal_description block
_exptl_crystal_F_000 1824
_exptl_crystal_size_max 0.36
_exptl_crystal_size_mid 0.32
_exptl_crystal_size_min 0.26
_refine_diff_density_max 1.557
_refine_diff_density_min -0.232
_refine_diff_density_rms 0.077
_refine_ls_extinction_method none
_refine_ls_goodness_of_fit_ref 1.069
_refine_ls_hydrogen_treatment mixed
_refine_ls_matrix_type full
_refine_ls_number_parameters 276
_refine_ls_number_reflns 3836
_refine_ls_number_restraints 0
_refine_ls_restrained_S_all 1.069
_refine_ls_R_factor_all 0.0824
_refine_ls_R_factor_gt 0.0541
_refine_ls_shift/su_max 0.013
_refine_ls_shift/su_mean 0.000
_refine_ls_structure_factor_coef Fsqd
_refine_ls_weighting_details 'calc w=1/[\s^2^(Fo^2^)+(0.1100P)^2^+0.0000P] where P=(Fo^2^+2Fc^2^)/3'
_refine_ls_weighting_scheme calc
_refine_ls_wR_factor_gt 0.1708
_refine_ls_wR_factor_ref 0.1838
_reflns_number_gt 2455
_reflns_number_total 3836
_reflns_threshold_expression >2sigma(I)
_cod_data_source_file jo2008934_si_001.cif
_cod_data_source_block yyz0701
_cod_original_sg_symbol_H-M 'P 42/n'
_cod_database_code 4026510

loop_
_symmetry_equiv_pos_as_xyz
'x, y, z'
'-x+1/2, -y+1/2, z'
'-y, x+1/2, z+1/2'
'y+1/2, -x, z+1/2'
'-x, -y, -z'
'x-1/2, y-1/2, -z'
'y, -x-1/2, -z-1/2'
'-y-1/2, x, -z-1/2'

loop_
_atom_site_label
_atom_site_type_symbol
_atom_site_fract_x
_atom_site_fract_y
_atom_site_fract_z
_atom_site_U_iso_or_equiv
_atom_site_adp_type
_atom_site_occupancy
_atom_site_symmetry_multiplicity
_atom_site_calc_flag
_atom_site_refinement_flags
C3 C 0.93772(19) 0.14209(18) 0.9876(9) 0.0832(17) Uani 1 1 d .
H3 H 0.9451 0.1804 0.9541 0.100 Uiso 1 1 calc R
C13 C 0.86354(14) -0.16369(13) 0.5433(4) 0.0342(7) Uani 1 1 d .
C12 C 0.86419(13) -0.11175(12) 0.6577(4) 0.0334(7) Uani 1 1 d .
H12 H 0.8319 -0.1167 0.7333 0.040 Uiso 1 1 calc R
C18 C 0.89949(15) -0.16298(14) 0.4122(4) 0.0430(8) Uani 1 1 d .
H18 H 0.9236 -0.1306 0.3929 0.052 Uiso 1 1 calc R
C14 C 0.82889(15) -0.21206(15) 0.5704(5) 0.0473(9) Uani 1 1 d .
H14 H 0.8048 -0.2132 0.6590 0.057 Uiso 1 1 calc R
N2 N 0.93338(11) -0.00690(11) 0.8218(3) 0.0396(7) Uani 1 1 d .
C11 C 0.92243(15) -0.10895(14) 0.7486(4) 0.0424(8) Uani 1 1 d .
H11A H 0.9294 -0.1466 0.7993 0.051 Uiso 1 1 calc R
H11B H 0.9544 -0.1019 0.6750 0.051 Uiso 1 1 calc R
C7 C 0.90463(17) -0.02973(17) 1.1367(4) 0.0545(10) Uani 1 1 d .
H7 H 0.8950 -0.0379 1.2411 0.065 Uiso 1 1 calc R
C5 C 0.92972(13) 0.03747(14) 0.9295(5) 0.0440(9) Uani 1 1 d .
C8 C 0.90727(16) -0.07405(16) 1.0297(4) 0.0498(9) Uani 1 1 d .
H8 H 0.8992 -0.1126 1.0600 0.060 Uiso 1 1 calc R
C16 C 0.86476(18) -0.25807(17) 0.3353(5) 0.0558(10) Uani 1 1 d .
H16 H 0.8647 -0.2895 0.2650 0.067 Uiso 1 1 calc R
C22 C 0.76765(15) -0.00081(16) 0.8713(4) 0.0453(9) Uani 1 1 d .
H22 H 0.7612 -0.0411 0.8822 0.054 Uiso 1 1 calc R
C24 C 0.79348(16) 0.08234(16) 0.7121(4) 0.0516(10) Uani 1 1 d .
H24 H 0.8051 0.0982 0.6159 0.062 Uiso 1 1 calc R
C17 C 0.89988(17) -0.21032(16) 0.3093(4) 0.0514(10) Uani 1 1 d .
H17 H 0.9244 -0.2095 0.2214 0.062 Uiso 1 1 calc R
C6 C 0.91625(15) 0.02795(16) 1.0904(4) 0.0485(9) Uani 1 1 d .
C21 C 0.76130(16) 0.03610(17) 0.9999(5) 0.0528(10) Uani 1 1 d .
H21 H 0.7510 0.0200 1.0970 0.063 Uiso 1 1 calc R
C9 C 0.92242(14) -0.06117(14) 0.8715(4) 0.0389(8) Uani 1 1 d .
C23 C 0.78344(13) 0.02202(14) 0.7278(4) 0.0363(8) Uani 1 1 d .
C20 C 0.76970(16) 0.09511(18) 0.9882(5) 0.0550(10) Uani 1 1 d .
C4 C 0.93927(16) 0.09626(17) 0.8814(6) 0.0604(11) Uani 1 1 d .
C15 C 0.82946(17) -0.25910(17) 0.4671(5) 0.0611(11) Uani 1 1 d .
H15 H 0.8058 -0.2917 0.4868 0.073 Uiso 1 1 calc R
C1 C 0.91443(19) 0.07612(19) 1.1958(6) 0.0699(12) Uani 1 1 d .
H1 H 0.9057 0.0697 1.3016 0.084 Uiso 1 1 calc R
C19 C 0.7619(2) 0.1359(2) 1.1286(6) 0.0864(15) Uani 1 1 d .
H19A H 0.7216 0.1345 1.1635 0.130 Uiso 1 1 calc R
H19B H 0.7717 0.1755 1.0983 0.130 Uiso 1 1 calc R
H19C H 0.7873 0.1235 1.2126 0.130 Uiso 1 1 calc R
C2 C 0.9252(2) 0.1309(2) 1.1447(8) 0.0867(17) Uani 1 1 d .
H2 H 0.9243 0.1621 1.2160 0.104 Uiso 1 1 calc R
C25 C 0.78579(17) 0.11801(17) 0.8427(5) 0.0606(11) Uani 1 1 d .
H25 H 0.7916 0.1584 0.8328 0.073 Uiso 1 1 calc R
O2 O 0.74866(10) -0.07033(11) 0.5711(3) 0.0544(7) Uani 1 1 d .
O1 O 0.79278(11) 0.01344(12) 0.4258(3) 0.0607(8) Uani 1 1 d .
N1 N 0.85556(13) -0.05546(12) 0.5728(3) 0.0366(7) Uani 1 1 d .
S1 S 0.79167(4) -0.02411(4) 0.56113(10) 0.0398(3) Uani 1 1 d .
Cl1 Cl 0.95221(6) 0.11064(5) 0.68376(18) 0.0929(5) Uani 1 1 d .
HN1 H 0.8819(15) -0.0356(14) 0.583(4) 0.037(11) Uiso 1 1 d .

loop_
_atom_site_aniso_label
_atom_site_aniso_U_11
_atom_site_aniso_U_22
_atom_site_aniso_U_33
_atom_site_aniso_U_23
_atom_site_aniso_U_13
_atom_site_aniso_U_12
C3 0.053(3) 0.035(2) 0.161(6) -0.013(3) -0.011(3) -0.0045(19)
C13 0.0356(17) 0.0359(18) 0.0312(16) -0.0013(14) -0.0031(14) 0.0036(14)
C12 0.0350(17) 0.0298(17) 0.0354(17) -0.0030(14) 0.0003(14) 0.0027(13)
C18 0.044(2) 0.043(2) 0.042(2) 0.0020(16) 0.0023(16) 0.0009(15)
C14 0.044(2) 0.042(2) 0.056(2) -0.0105(18) 0.0069(18) -0.0053(16)
N2 0.0354(15) 0.0340(15) 0.0494(17) 0.0014(13) -0.0034(13) 0.0003(11)
C11 0.045(2) 0.0338(18) 0.049(2) -0.0047(15) -0.0122(16) 0.0066(15)
C7 0.068(3) 0.056(2) 0.040(2) -0.0025(18) -0.0064(19) 0.000(2)
C5 0.0288(17) 0.0333(18) 0.070(3) -0.0045(18) -0.0106(17) -0.0046(14)
C8 0.061(2) 0.041(2) 0.048(2) 0.0040(17) -0.0101(18) -0.0041(17)
C16 0.066(3) 0.047(2) 0.055(2) -0.0181(19) -0.009(2) 0.011(2)
C22 0.045(2) 0.042(2) 0.049(2) -0.0016(17) 0.0055(17) 0.0037(16)
C24 0.051(2) 0.052(2) 0.051(2) 0.0024(19) 0.0119(18) 0.0014(18)
C17 0.067(3) 0.049(2) 0.039(2) -0.0055(17) 0.0038(18) 0.0153(19)
C6 0.042(2) 0.050(2) 0.054(2) -0.0140(19) -0.0139(17) 0.0003(16)
C21 0.050(2) 0.059(2) 0.049(2) -0.0045(19) 0.0125(18) 0.0007(18)
C9 0.0353(18) 0.0379(19) 0.0436(19) -0.0043(16) -0.0128(15) 0.0038(15)
C23 0.0287(17) 0.0376(19) 0.0426(19) -0.0024(15) -0.0003(14) 0.0065(13)
C20 0.040(2) 0.063(3) 0.062(3) -0.020(2) 0.0090(19) 0.0009(18)
C4 0.040(2) 0.045(2) 0.096(3) 0.009(2) 0.000(2) -0.0090(17)
C15 0.057(3) 0.044(2) 0.083(3) -0.015(2) -0.002(2) -0.0085(19)
C1 0.068(3) 0.060(3) 0.082(3) -0.029(2) -0.012(2) 0.001(2)
C19 0.086(3) 0.089(3) 0.084(3) -0.039(3) 0.022(3) -0.001(3)
C2 0.071(3) 0.064(3) 0.126(5) -0.050(3) -0.026(3) 0.004(2)
C25 0.059(2) 0.040(2) 0.083(3) -0.011(2) 0.011(2) -0.0018(18)
O2 0.0336(13) 0.0672(17) 0.0625(17) -0.0168(14) -0.0087(12) -0.0054(12)
O1 0.0730(18) 0.0696(18) 0.0394(14) 0.0113(13) -0.0065(13) 0.0279(14)
N1 0.0327(16) 0.0344(16) 0.0427(17) -0.0014(13) 0.0003(13) 0.0036(13)
S1 0.0359(5) 0.0482(5) 0.0353(5) -0.0025(4) -0.0056(4) 0.0090(4)
Cl1 0.0848(9) 0.0667(8) 0.1271(12) 0.0377(8) 0.0318(8) -0.0050(6)

loop_
_atom_type_symbol
_atom_type_description
_atom_type_scat_dispersion_real
_atom_type_scat_dispersion_imag
_atom_type_scat_source
C C 0.0033 0.0016 'International Tables Vol C Tables 4.2.6.8 and 6.1.1.4'
H H 0.0000 0.0000 'International Tables Vol C Tables 4.2.6.8 and 6.1.1.4'
N N 0.0061 0.0033 'International Tables Vol C Tables 4.2.6.8 and 6.1.1.4'
O O 0.0106 0.0060 'International Tables Vol C Tables 4.2.6.8 and 6.1.1.4'
S S 0.1246 0.1234 'International Tables Vol C Tables 4.2.6.8 and 6.1.1.4'
Cl Cl 0.1484 0.1585 'International Tables Vol C Tables 4.2.6.8 and 6.1.1.4'

loop_
_geom_angle_atom_site_label_1
_geom_angle_atom_site_label_2
_geom_angle_atom_site_label_3
_geom_angle
C4 C3 C2 119.8(4)
C14 C13 C18 118.9(3)
C14 C13 C12 121.2(3)
C18 C13 C12 119.8(3)
N1 C12 C13 110.9(2)
N1 C12 C11 108.9(3)
C13 C12 C11 111.1(2)
C17 C18 C13 120.2(3)
C13 C14 C15 120.5(3)
C9 N2 C5 117.5(3)
C9 C11 C12 112.3(3)
C8 C7 C6 120.0(3)
N2 C5 C4 119.7(4)
N2 C5 C6 123.2(3)
C4 C5 C6 117.1(4)
C7 C8 C9 119.5(3)
C15 C16 C17 119.1(3)
C21 C22 C23 119.9(3)
C25 C24 C23 118.5(3)
C16 C17 C18 120.7(4)
C7 C6 C1 122.9(4)
C7 C6 C5 117.2(3)
C1 C6 C5 119.9(4)
C22 C21 C20 121.7(4)
N2 C9 C8 122.6(3)
N2 C9 C11 116.7(3)
C8 C9 C11 120.5(3)
C24 C23 C22 119.9(3)
C24 C23 S1 119.2(3)
C22 C23 S1 120.9(3)
C21 C20 C25 118.1(4)
C21 C20 C19 121.9(4)
C25 C20 C19 120.0(4)
C3 C4 C5 121.4(5)
C3 C4 Cl1 119.7(4)
C5 C4 Cl1 118.9(3)
C16 C15 C14 120.5(4)
C2 C1 C6 120.5(5)
C1 C2 C3 121.2(4)
C24 C25 C20 121.8(4)
C12 N1 S1 121.9(2)
O1 S1 O2 119.67(16)
O1 S1 N1 107.17(15)
O2 S1 N1 106.52(15)
O1 S1 C23 106.90(15)
O2 S1 C23 108.27(15)
N1 S1 C23 107.83(15)

loop_
_geom_bond_atom_site_label_1
_geom_bond_atom_site_label_2
_geom_bond_distance
C3 C4 1.376(7)
C3 C2 1.385(8)
C13 C14 1.369(4)
C13 C18 1.379(5)
C13 C12 1.526(4)
C12 N1 1.479(4)
C12 C11 1.531(4)
C18 C17 1.384(5)
C14 C15 1.380(5)
N2 C9 1.325(4)
N2 C5 1.362(4)
C11 C9 1.504(4)
C7 C8 1.356(5)
C7 C6 1.391(5)
C5 C4 1.412(5)
C5 C6 1.415(5)
C8 C9 1.415(5)
C16 C15 1.375(6)
C16 C17 1.363(5)
C22 C21 1.383(5)
C22 C23 1.371(5)
C24 C25 1.383(5)
C24 C23 1.394(5)
C6 C1 1.413(5)
C21 C20 1.356(5)
C23 S1 1.768(3)
C20 C25 1.388(5)
C20 C19 1.518(5)
C4 Cl1 1.733(5)
C1 C2 1.339(7)
O2 S1 1.435(2)
O1 S1 1.429(3)
N1 S1 1.618(3)
